data_2313033
loop_
_publ_author_name
'Domasevitch, Kostiantyn V.'
'Ponomarova, Vira V.'

_publ_section_title
;
 Dibasic 3,3'-di-nitro-4,4'-bipyrazole-1,1'-diides of K, Rb and Cs reveal
 metal-selective ring-&#x3c0; over ring-N coordination.
;
_journal_coeditor_code HB8215
_journal_issue 'Pt 6'
_journal_name_full 'Acta crystallographica. Section E, Crystallographic communications'
_journal_page_first 683
_journal_page_last 691
_journal_paper_doi 10.1107/S2056989026005037
_journal_volume 82
_journal_year 2026
_chemical_formula_iupac '[K2 (C6 H2 N6 O4)]'
_chemical_formula_moiety '2(K +), C6 H2 N6 O4 2-'
_chemical_formula_sum 'C6 H2 K2 N6 O4'
_chemical_formula_weight 300.34
_chemical_name_systematic
;
Poly[[\m-3,3'-dinitro-4,4'-bipyrazole-1,1'-diido]dipotassium]
;
_space_group_crystal_system orthorhombic
_space_group_IT_number 29
_space_group_name_Hall 'P 2c -2ac'
_space_group_name_H-M_alt 'P c a 21'
_atom_sites_solution_hydrogens geom
_atom_sites_solution_primary direct
_atom_sites_solution_secondary difmap
_audit_creation_method SHELXL-2019/3
_cell_angle_alpha 90
_cell_angle_beta 90
_cell_angle_gamma 90
_cell_formula_units_Z 4
_cell_length_a 18.7276(19)
_cell_length_b 3.7683(3)
_cell_length_c 13.9808(13)
_cell_measurement_reflns_used 6480
_cell_measurement_temperature 213(2)
_cell_measurement_theta_max 27.973
_cell_measurement_theta_min 2.618
_cell_volume 986.64(16)
_computing_cell_refinement
;
IPDS Software (Stoe & Cie, 2000)
;
_computing_data_collection
;
IPDS Software (Stoe & Cie, 2000)
;
_computing_data_reduction
;
IPDS Software (Stoe & Cie, 2000)
;
_computing_molecular_graphics
;
DIAMOND 3.0 (Brandenburg, 1999)
;
_computing_publication_material
;
WinGX 1.70.01 (Farrugia, 2012)
;
_computing_structure_refinement
;
<i>SHELXL2019/3</i> (Sheldrick, 2015)
;
_computing_structure_solution
;
SHELXS97 (Sheldrick, 2008)
;
_diffrn_ambient_temperature 213(2)
_diffrn_measured_fraction_theta_full 0.985
_diffrn_measured_fraction_theta_max 0.988
_diffrn_measurement_device_type 'Stoe Image plate diffraction system-2T'
_diffrn_measurement_method '\f oscillation scans'
_diffrn_radiation_type MoK\a
_diffrn_radiation_wavelength 0.71073
_diffrn_reflns_av_R_equivalents 0.0219
_diffrn_reflns_av_unetI/netI 0.0321
_diffrn_reflns_limit_h_max 24
_diffrn_reflns_limit_h_min -24
_diffrn_reflns_limit_k_max 4
_diffrn_reflns_limit_k_min -4
_diffrn_reflns_limit_l_max 18
_diffrn_reflns_limit_l_min -18
_diffrn_reflns_number 6480
_diffrn_reflns_theta_full 25.242
_diffrn_reflns_theta_max 27.973
_diffrn_reflns_theta_min 2.618
_diffrn_source 'fine-focus sealed tube'
_exptl_absorpt_coefficient_mu 0.980
_exptl_absorpt_correction_T_max 0.8709
_exptl_absorpt_correction_T_min 0.8544
_exptl_absorpt_correction_type numerical
_exptl_absorpt_process_details
;
[X-RED (Stoe & Cie, 2001) and X-SHAPE (Stoe & Cie, 1999)]
;
_exptl_crystal_colour red
_exptl_crystal_density_diffrn 2.022
_exptl_crystal_description prism
_exptl_crystal_F_000 600
_exptl_crystal_size_max 0.220
_exptl_crystal_size_mid 0.210
_exptl_crystal_size_min 0.180
_refine_diff_density_max 0.224
_refine_diff_density_min -0.186
_refine_ls_abs_structure_details
;
 Refined as an inversion twin
;
_refine_ls_abs_structure_Flack 0.41(4)
_refine_ls_extinction_method none
_refine_ls_goodness_of_fit_ref 0.910
_refine_ls_hydrogen_treatment constr
_refine_ls_matrix_type full
_refine_ls_number_parameters 164
_refine_ls_number_reflns 2285
_refine_ls_number_restraints 1
_refine_ls_restrained_S_all 0.910
_refine_ls_R_factor_all 0.0276
_refine_ls_R_factor_gt 0.0213
_refine_ls_shift/su_max 0.000
_refine_ls_shift/su_mean 0.000
_refine_ls_structure_factor_coef Fsqd
_refine_ls_weighting_details 'w=1/[\s^2^(Fo^2^)+(0.0272P)^2^] where P=(Fo^2^+2Fc^2^)/3'
_refine_ls_weighting_scheme calc
_refine_ls_wR_factor_gt 0.0471
_refine_ls_wR_factor_ref 0.0479
_reflns_number_gt 1849
_reflns_number_total 2285
_reflns_threshold_expression 'I > 2\s(I)'
_cod_data_source_file hb8215.cif
_cod_data_source_block 1
_cod_database_code 2313033
_shelx_space_group_comment
;
The symmetry employed for this shelxl refinement is uniquely defined
by the following loop, which should always be used as a source of
symmetry information in preference to the above space-group names.
They are only intended as comments.
;
_shelx_estimated_absorpt_t_min 0.813
_shelx_estimated_absorpt_t_max 0.843

loop_
_space_group_symop_operation_xyz
'x, y, z'
'-x, -y, z+1/2'
'x+1/2, -y, z'
'-x+1/2, y, z+1/2'

loop_
_atom_site_type_symbol
_atom_site_label
_atom_site_fract_x
_atom_site_fract_y
_atom_site_fract_z
_atom_site_U_iso_or_equiv
_atom_site_adp_type
_atom_site_calc_flag
_atom_site_occupancy
_atom_site_disorder_assembly
_atom_site_disorder_group
K K1 0.37544(4) -0.49087(18) 0.05811(4) 0.02022(13) Uani d 1 . .
K K2 0.37880(3) 0.37981(18) 0.32366(3) 0.02035(14) Uani d 1 . .
O O1 0.23811(12) -0.4115(7) 0.39913(17) 0.0331(6) Uani d 1 . .
O O2 0.13683(12) -0.1418(9) 0.38871(16) 0.0418(7) Uani d 1 . .
O O3 0.00886(11) -0.3670(7) -0.02285(16) 0.0301(5) Uani d 1 . .
O O4 0.11495(11) -0.1447(7) -0.01775(15) 0.0323(6) Uani d 1 . .
N N1 0.28453(13) 0.0267(7) 0.1470(2) 0.0210(6) Uani d 1 . .
N N2 0.28173(12) -0.1085(8) 0.23656(18) 0.0186(5) Uani d 1 . .
N N3 0.19516(12) -0.2269(8) 0.35423(17) 0.0220(6) Uani d 1 . .
N N4 -0.02670(12) 0.1315(8) 0.22521(17) 0.0194(5) Uani d 1 . .
N N5 -0.02718(13) -0.0134(7) 0.1359(2) 0.0193(6) Uani d 1 . .
N N6 0.05558(13) -0.1962(7) 0.01939(16) 0.0203(6) Uani d 1 . .
C C1 0.21717(15) 0.1044(9) 0.1183(2) 0.0194(6) Uani d 1 . .
H H1 0.205558 0.199449 0.058094 0.023 Uiso calc 1 . .
C C2 0.16761(15) 0.0263(9) 0.1887(2) 0.0158(9) Uani d 1 . .
C C3 0.21248(14) -0.1040(9) 0.2612(2) 0.0162(6) Uani d 1 . .
C C4 0.04169(14) 0.1663(9) 0.2536(2) 0.0186(6) Uani d 1 . .
H H4 0.055404 0.256931 0.313491 0.022 Uiso calc 1 . .
C C5 0.08971(15) 0.0525(10) 0.18402(19) 0.0146(7) Uani d 1 . .
C C6 0.04176(14) -0.0536(8) 0.1116(2) 0.0153(6) Uani d 1 . .

loop_
_atom_site_aniso_label
_atom_site_aniso_U_11
_atom_site_aniso_U_22
_atom_site_aniso_U_33
_atom_site_aniso_U_12
_atom_site_aniso_U_13
_atom_site_aniso_U_23
K1 0.0164(2) 0.0229(3) 0.0214(3) 0.0004(2) 0.0000(3) 0.0051(2)
K2 0.0201(3) 0.0204(4) 0.0206(3) -0.0003(3) -0.0016(3) -0.0004(2)
O1 0.0296(12) 0.0443(17) 0.0253(12) 0.0093(11) -0.0059(10) 0.0116(10)
O2 0.0216(11) 0.076(2) 0.0273(12) 0.0113(12) 0.0091(9) 0.0202(12)
O3 0.0267(11) 0.0450(16) 0.0186(10) -0.0112(11) -0.0024(9) -0.0077(10)
O4 0.0203(11) 0.0539(17) 0.0227(10) -0.0065(11) 0.0068(9) -0.0112(10)
N1 0.0146(12) 0.0240(19) 0.0244(15) -0.0021(10) 0.0025(10) 0.0002(10)
N2 0.0114(11) 0.0229(16) 0.0216(13) -0.0013(10) 0.0007(9) -0.0007(11)
N3 0.0181(12) 0.0302(17) 0.0178(11) -0.0020(10) -0.0024(9) 0.0016(10)
N4 0.0143(11) 0.0253(17) 0.0187(12) 0.0020(10) 0.0027(9) -0.0019(12)
N5 0.0154(11) 0.0219(18) 0.0207(14) 0.0001(9) -0.0016(9) -0.0005(10)
N6 0.0184(12) 0.0258(17) 0.0167(11) 0.0014(10) -0.0012(9) 0.0016(10)
C1 0.0173(14) 0.0224(18) 0.0186(14) -0.0014(12) 0.0020(10) 0.0016(13)
C2 0.0133(12) 0.015(2) 0.0191(18) -0.0002(11) -0.0021(11) -0.0022(10)
C3 0.0139(13) 0.0183(17) 0.0163(15) -0.0010(11) -0.0002(10) 0.0002(12)
C4 0.0151(12) 0.022(2) 0.0189(14) 0.0023(11) 0.0004(10) -0.0021(11)
C5 0.0149(12) 0.016(2) 0.0127(16) -0.0005(13) 0.0020(10) 0.0025(10)
C6 0.0123(13) 0.0170(18) 0.0167(15) 0.0007(10) -0.0004(10) 0.0009(11)

loop_
_atom_type_symbol
_atom_type_description
_atom_type_scat_dispersion_real
_atom_type_scat_dispersion_imag
_atom_type_scat_source
C C 0.0033 0.0016 'International Tables Vol C Tables 4.2.6.8 and 6.1.1.4'
H H 0.0000 0.0000 'International Tables Vol C Tables 4.2.6.8 and 6.1.1.4'
N N 0.0061 0.0033 'International Tables Vol C Tables 4.2.6.8 and 6.1.1.4'
O O 0.0106 0.0060 'International Tables Vol C Tables 4.2.6.8 and 6.1.1.4'
K K 0.2009 0.2494 'International Tables Vol C Tables 4.2.6.8 and 6.1.1.4'

loop_
_geom_angle_atom_site_label_1
_geom_angle_atom_site_label_2
_geom_angle_atom_site_label_3
_geom_angle_site_symmetry_1
_geom_angle_site_symmetry_3
_geom_angle
_geom_angle_publ_flag
O2 K1 N1 4_554 1_545 130.77(8) ?
O2 K1 O3 4_554 3_545 79.37(7) ?
N1 K1 O3 1_545 3_545 127.04(8) ?
O2 K1 N5 4_554 3_545 135.17(8) ?
N1 K1 N5 1_545 3_545 77.95(8) ?
O3 K1 N5 3_545 3_545 56.82(7) ?
O2 K1 N5 4_554 3 93.68(8) ?
N1 K1 N5 1_545 3 131.04(8) ?
O3 K1 N5 3_545 3 73.16(8) ?
N5 K1 N5 3_545 3 83.16(7) ?
O2 K1 N1 4_554 . 89.90(9) ?
N1 K1 N1 1_545 . 83.56(7) ?
O3 K1 N1 3_545 . 146.67(8) ?
N5 K1 N1 3_545 . 131.64(7) ?
N5 K1 N1 3 . 76.19(7) ?
O2 K1 O1 4_554 4_554 42.99(6) ?
N1 K1 O1 1_545 4_554 87.90(7) ?
O3 K1 O1 3_545 4_554 110.02(8) ?
N5 K1 O1 3_545 4_554 141.65(8) ?
N5 K1 O1 3 4_554 130.57(7) ?
N1 K1 O1 . 4_554 80.64(8) ?
O2 K1 O2 4_554 4_544 74.80(6) ?
N1 K1 O2 1_545 4_544 78.43(7) ?
O3 K1 O2 3_545 4_544 69.01(7) ?
N5 K1 O2 3_545 4_544 80.56(7) ?
N5 K1 O2 3 4_544 141.84(7) ?
N1 K1 O2 . 4_544 138.37(7) ?
O1 K1 O2 4_554 4_544 61.63(7) ?
O4 K2 N2 4_565 . 139.58(7) ?
O4 K2 N4 4_565 3_565 86.85(7) ?
N2 K2 N4 . 3_565 126.46(8) ?
O4 K2 N2 4_565 1_565 86.26(7) ?
N2 K2 N2 . 1_565 81.45(7) ?
N4 K2 N2 3_565 1_565 76.26(7) ?
O4 K2 O1 4_565 1_565 65.83(7) ?
N2 K2 O1 . 1_565 75.85(7) ?
N4 K2 O1 3_565 1_565 123.10(8) ?
N2 K2 O1 1_565 1_565 54.23(7) ?
O4 K2 N4 4_565 3 138.30(7) ?
N2 K2 N4 . 3 76.28(7) ?
N4 K2 N4 3_565 3 80.08(6) ?
N2 K2 N4 1_565 3 127.57(7) ?
O1 K2 N4 1_565 3 151.21(8) ?
O4 K2 O4 4_565 4 80.58(6) ?
N2 K2 O4 . 4 85.11(7) ?
N4 K2 O4 3_565 4 138.75(7) ?
N2 K2 O4 1_565 4 140.86(7) ?
O1 K2 O4 1_565 4 86.88(6) ?
N4 K2 O4 3 4 83.71(7) ?
O4 K2 O3 4_565 4_565 41.73(6) ?
N2 K2 O3 . 4_565 155.36(7) ?
N4 K2 O3 3_565 4_565 73.96(7) ?
N2 K2 O3 1_565 4_565 120.00(7) ?
O1 K2 O3 1_565 4_565 105.80(7) ?
N4 K2 O3 3 4_565 96.58(6) ?
O4 K2 O3 4 4_565 70.57(6) ?
N3 O1 K2 . 1_545 123.44(18) ?
N3 O1 K1 . 4 88.39(16) ?
K2 O1 K1 1_545 4 147.93(8) ?
N3 O2 K1 . 4 106.79(19) ?
N3 O2 K1 . 4_565 121.0(2) ?
K1 O2 K1 4 4_565 74.80(6) ?
N6 O3 K1 . 3_445 122.62(17) ?
N6 O3 K2 . 4_544 90.59(16) ?
K1 O3 K2 3_445 4_544 144.50(9) ?
N6 O4 K2 . 4_544 105.26(17) ?
N6 O4 K2 . 4_554 116.80(18) ?
K2 O4 K2 4_544 4_554 80.58(6) ?
N2 N1 C1 . . 108.6(2) ?
N2 N1 K1 . 1_565 133.1(2) ?
C1 N1 K1 . 1_565 107.2(2) ?
N2 N1 K1 . . 99.67(19) ?
C1 N1 K1 . . 124.8(2) ?
K1 N1 K1 1_565 . 83.56(7) ?
C3 N2 N1 . . 105.7(2) ?
C3 N2 K2 . . 119.8(2) ?
N1 N2 K2 . . 97.32(19) ?
C3 N2 K2 . 1_545 120.2(2) ?
N1 N2 K2 . 1_545 127.67(18) ?
K2 N2 K2 . 1_545 81.45(7) ?
O1 N3 O2 . . 121.6(3) ?
O1 N3 C3 . . 120.1(2) ?
O2 N3 C3 . . 118.4(3) ?
O1 N3 K1 . 4 69.62(16) ?
O2 N3 K1 . 4 52.17(15) ?
C3 N3 K1 . 4 169.57(18) ?
C4 N4 N5 . . 108.4(2) ?
C4 N4 K2 . 3_465 112.22(19) ?
N5 N4 K2 . 3_465 133.24(19) ?
C4 N4 K2 . 3_455 119.7(2) ?
N5 N4 K2 . 3_455 99.29(18) ?
K2 N4 K2 3_465 3_455 80.08(6) ?
C4 N4 K1 . 3_455 134.8(2) ?
N5 N4 K1 . 3_455 60.45(15) ?
K2 N4 K1 3_465 3_455 74.55(6) ?
K2 N4 K1 3_455 3_455 105.52(7) ?
C6 N5 N4 . . 105.7(2) ?
C6 N5 K1 . 3_445 116.6(2) ?
N4 N5 K1 . 3_445 128.42(19) ?
C6 N5 K1 . 3_455 126.4(2) ?
N4 N5 K1 . 3_455 94.98(18) ?
K1 N5 K1 3_445 3_455 83.16(7) ?
C6 N5 K2 . 3_455 129.7(2) ?
N4 N5 K2 . 3_455 57.76(15) ?
K1 N5 K2 3_445 3_455 72.49(6) ?
K1 N5 K2 3_455 3_455 103.34(8) ?
O3 N6 O4 . . 121.0(2) ?
O3 N6 C6 . . 120.1(2) ?
O4 N6 C6 . . 118.9(2) ?
O3 N6 K2 . 4_544 68.08(15) ?
O4 N6 K2 . 4_544 54.09(14) ?
C6 N6 K2 . 4_544 167.03(18) ?
N1 C1 C2 . . 111.6(3) ?
N1 C1 H1 . . 124.2 ?
C2 C1 H1 . . 124.2 ?
K1 C1 H1 1_565 . 79.1 ?
C1 C2 C3 . . 100.7(2) ?
C1 C2 C5 . . 128.5(2) ?
C3 C2 C5 . . 130.7(3) ?
N2 C3 C2 . . 113.4(3) ?
N2 C3 N3 . . 116.9(3) ?
C2 C3 N3 . . 129.7(2) ?
N4 C4 C5 . . 112.2(3) ?
N4 C4 H4 . . 123.9 ?
C5 C4 H4 . . 123.9 ?
C4 C5 C6 . . 100.2(2) ?
C4 C5 C2 . . 129.3(2) ?
C6 C5 C2 . . 130.3(3) ?
N5 C6 C5 . . 113.4(3) ?
N5 C6 N6 . . 116.6(3) ?
C5 C6 N6 . . 130.0(3) ?

loop_
_geom_bond_atom_site_label_1
_geom_bond_atom_site_label_2
_geom_bond_site_symmetry_2
_geom_bond_distance
_geom_bond_publ_flag
K1 O2 4_554 2.719(2) y
K1 N1 1_545 2.783(3) y
K1 O3 3_545 2.795(2) y
K1 N5 3_545 2.828(3) y
K1 N5 3 2.850(3) y
K1 N1 . 2.871(3) y
K1 O1 4_554 3.091(3) y
K1 O2 4_544 3.418(3) y
K2 O4 4_565 2.853(2) y
K2 N2 . 2.859(3) y
K2 N4 3_565 2.901(3) y
K2 N2 1_565 2.917(3) y
K2 O1 1_565 2.945(2) y
K2 N4 3 2.956(3) y
K2 O4 4 2.973(3) y
K2 O3 4_565 3.153(2) y
O1 N3 . 1.235(3) ?
O2 N3 . 1.236(3) ?
O3 N6 . 1.236(3) ?
O4 N6 . 1.242(3) ?
N1 N2 . 1.353(4) ?
N1 C1 . 1.356(4) ?
N2 C3 . 1.342(3) ?
N3 C3 . 1.418(4) ?
N4 C4 . 1.347(4) ?
N4 N5 . 1.362(4) ?
N5 C6 . 1.344(4) ?
N6 C6 . 1.420(4) ?
C1 C2 . 1.385(4) ?
C1 H1 . 0.9400 ?
C2 C3 . 1.406(4) ?
C2 C5 . 1.464(3) ?
C4 C5 . 1.393(4) ?
C4 H4 . 0.9400 ?
C5 C6 . 1.411(4) ?

loop_
_geom_hbond_atom_site_label_D
_geom_hbond_atom_site_label_H
_geom_hbond_atom_site_label_A
_geom_hbond_site_symmetry_A
_geom_hbond_distance_DH
_geom_hbond_distance_HA
_geom_hbond_distance_DA
_geom_hbond_angle_DHA
_geom_hbond_publ_flag
C4 H4 O3 2_555 0.94 2.62 3.352(4) 135 no

loop_
_geom_torsion_atom_site_label_1
_geom_torsion_atom_site_label_2
_geom_torsion_atom_site_label_3
_geom_torsion_atom_site_label_4
_geom_torsion_site_symmetry_1
_geom_torsion_site_symmetry_2
_geom_torsion_site_symmetry_3
_geom_torsion_site_symmetry_4
_geom_torsion
_geom_torsion_publ_flag
C1 N1 N2 C3 . . . . -1.1(4) ?
K1 N1 N2 C3 1_565 . . . 136.8(2) ?
K1 N1 N2 C3 . . . . -133.0(2) ?
C1 N1 N2 K2 . . . . -124.9(2) ?
K1 N1 N2 K2 1_565 . . . 13.0(3) ?
K1 N1 N2 K2 . . . . 103.18(11) ?
C1 N1 N2 K2 . . . 1_545 150.3(2) ?
K1 N1 N2 K2 1_565 . . 1_545 -71.8(4) ?
K1 N1 N2 K2 . . . 1_545 18.4(3) ?
K2 O1 N3 O2 1_545 . . . -179.3(2) ?
K1 O1 N3 O2 4 . . . 4.9(3) ?
K2 O1 N3 C3 1_545 . . . 0.1(4) ?
K1 O1 N3 C3 4 . . . -175.7(3) ?
K2 O1 N3 K1 1_545 . . 4 175.8(2) ?
K1 O2 N3 O1 4 . . . -5.9(4) ?
K1 O2 N3 O1 4_565 . . . 76.2(4) ?
K1 O2 N3 C3 4 . . . 174.8(2) ?
K1 O2 N3 C3 4_565 . . . -103.1(3) ?
K1 O2 N3 K1 4_565 . . 4 82.07(14) ?
C4 N4 N5 C6 . . . . -1.6(4) ?
K2 N4 N5 C6 3_465 . . . 147.6(2) ?
K2 N4 N5 C6 3_455 . . . -127.3(2) ?
K1 N4 N5 C6 3_455 . . . 130.0(2) ?
C4 N4 N5 K1 . . . 3_445 143.1(2) ?
K2 N4 N5 K1 3_465 . . 3_445 -67.6(3) ?
K2 N4 N5 K1 3_455 . . 3_445 17.4(2) ?
K1 N4 N5 K1 3_455 . . 3_445 -85.21(19) ?
C4 N4 N5 K1 . . . 3_455 -131.7(2) ?
K2 N4 N5 K1 3_465 . . 3_455 17.6(3) ?
K2 N4 N5 K1 3_455 . . 3_455 102.65(9) ?
C4 N4 N5 K2 . . . 3_455 125.7(3) ?
K2 N4 N5 K2 3_465 . . 3_455 -85.1(2) ?
K1 N4 N5 K2 3_455 . . 3_455 -102.65(9) ?
K1 O3 N6 O4 3_445 . . . 178.3(2) ?
K2 O3 N6 O4 4_544 . . . 11.6(3) ?
K1 O3 N6 C6 3_445 . . . -2.1(4) ?
K2 O3 N6 C6 4_544 . . . -168.8(2) ?
K1 O3 N6 K2 3_445 . . 4_544 166.7(2) ?
K2 O4 N6 O3 4_544 . . . -13.3(3) ?
K2 O4 N6 O3 4_554 . . . 73.7(3) ?
K2 O4 N6 C6 4_544 . . . 167.1(2) ?
K2 O4 N6 C6 4_554 . . . -105.9(2) ?
K2 O4 N6 K2 4_554 . . 4_544 87.01(13) ?
N2 N1 C1 C2 . . . . 0.6(4) ?
K1 N1 C1 C2 1_565 . . . -148.5(2) ?
K1 N1 C1 C2 . . . . 117.4(3) ?
N1 C1 C2 C3 . . . . 0.1(4) ?
K1 C1 C2 C3 1_565 . . . -49.2(5) ?
N1 C1 C2 C5 . . . . -176.2(4) ?
K1 C1 C2 C5 1_565 . . . 134.4(4) ?
N1 N2 C3 C2 . . . . 1.2(4) ?
K2 N2 C3 C2 . . . . 109.5(3) ?
K2 N2 C3 C2 1_545 . . . -152.7(2) ?
N1 N2 C3 N3 . . . . -178.7(3) ?
K2 N2 C3 N3 . . . . -70.4(3) ?
K2 N2 C3 N3 1_545 . . . 27.4(4) ?
C1 C2 C3 N2 . . . . -0.8(4) ?
C5 C2 C3 N2 . . . . 175.4(4) ?
C1 C2 C3 N3 . . . . 179.0(4) ?
C5 C2 C3 N3 . . . . -4.8(6) ?
O1 N3 C3 N2 . . . . -18.3(5) ?
O2 N3 C3 N2 . . . . 161.1(3) ?
K1 N3 C3 N2 4 . . . -175.5(10) ?
O1 N3 C3 C2 . . . . 161.9(3) ?
O2 N3 C3 C2 . . . . -18.7(5) ?
K1 N3 C3 C2 4 . . . 4.6(15) ?
N5 N4 C4 C5 . . . . 1.1(4) ?
K2 N4 C4 C5 3_465 . . . -155.2(2) ?
K2 N4 C4 C5 3_455 . . . 113.8(3) ?
K1 N4 C4 C5 3_455 . . . -65.2(4) ?
N4 C4 C5 C6 . . . . -0.1(4) ?
N4 C4 C5 C2 . . . . -175.9(4) ?
C1 C2 C5 C4 . . . . -140.9(4) ?
C3 C2 C5 C4 . . . . 43.9(6) ?
C1 C2 C5 C6 . . . . 44.5(6) ?
C3 C2 C5 C6 . . . . -130.8(4) ?
N4 N5 C6 C5 . . . . 1.7(4) ?
K1 N5 C6 C5 3_445 . . . -148.0(2) ?
K1 N5 C6 C5 3_455 . . . 110.3(3) ?
K2 N5 C6 C5 3_455 . . . -59.2(4) ?
N4 N5 C6 N6 . . . . -178.9(3) ?
K1 N5 C6 N6 3_445 . . . 31.5(3) ?
K1 N5 C6 N6 3_455 . . . -70.3(3) ?
K2 N5 C6 N6 3_455 . . . 120.2(3) ?
C4 C5 C6 N5 . . . . -1.0(4) ?
C2 C5 C6 N5 . . . . 174.8(3) ?
C4 C5 C6 N6 . . . . 179.7(3) ?
C2 C5 C6 N6 . . . . -4.5(7) ?
O3 N6 C6 N5 . . . . -20.5(4) ?
O4 N6 C6 N5 . . . . 159.2(3) ?
K2 N6 C6 N5 4_544 . . . -146.9(7) ?
O3 N6 C6 C5 . . . . 158.9(3) ?
O4 N6 C6 C5 . . . . -21.5(5) ?
K2 N6 C6 C5 4_544 . . . 32.4(11) ?
